data_4333348
loop_
_publ_author_name
'Zhang, Wen-Hua'
'Song, Ying-Lin'
'Ren, Zhi-Gang'
'Li, Hong-Xi'
'Li, Ling-Ling'
'Zhang, Yong'
'Lang, Jian-Ping'

_publ_section_title
;
 Construction of [(eta5-C5Me5)MoS3Cu3]-based supramolecular assemblies
 from the [(eta5-C5Me5)MoS3(CuNCS)3]- cluster anion and multitopic ligands
 with different symmetries.
;
_journal_issue 16
_journal_name_full 'Inorganic chemistry'
_journal_page_first 6647
_journal_page_last 6660
_journal_paper_doi 10.1021/ic700762x
_journal_volume 46
_journal_year 2007
_chemical_formula_moiety 'C26 H30 Cu6 Mo2 N6 S12, 2(C24 H20 P), 2(C3 H7 N O)'
_chemical_formula_sum 'C80 H84 Cu6 Mo2 N8 O2 P2 S12'
_chemical_formula_weight 2209.33
_chemical_name_systematic
; 
 ? 
;
_space_group_IT_number 14
_symmetry_cell_setting monoclinic
_symmetry_space_group_name_Hall '-P 2ybc'
_symmetry_space_group_name_H-M 'P 1 21/c 1'
_atom_sites_solution_hydrogens geom
_atom_sites_solution_primary direct
_atom_sites_solution_secondary difmap
_audit_creation_method SHELXL-97
_cell_angle_alpha 90.00
_cell_angle_beta 94.31(3)
_cell_angle_gamma 90.00
_cell_formula_units_Z 2
_cell_length_a 14.924(3)
_cell_length_b 31.721(6)
_cell_length_c 9.4866(19)
_cell_measurement_reflns_used 12581
_cell_measurement_temperature 193(2)
_cell_measurement_theta_max 25.3
_cell_measurement_theta_min 3.0
_cell_volume 4478.3(15)
_computing_cell_refinement CrystalClear
_computing_data_collection CrystalClear
_computing_data_reduction CrystalStructure
_computing_molecular_graphics 'Shelxl-97 (Sheldrick, 1997)'
_computing_publication_material 'Shelxl-97 (Sheldrick, 1997)'
_computing_structure_refinement 'SHELXL-97 (Sheldrick, 1997)'
_computing_structure_solution 'SHELXS-97 (Sheldrick, 1990)'
_diffrn_ambient_temperature 193(2)
_diffrn_measured_fraction_theta_full 0.996
_diffrn_measured_fraction_theta_max 0.996
_diffrn_measurement_device_type 'Rigaku Mercury'
_diffrn_measurement_method \w
_diffrn_radiation_monochromator graphite
_diffrn_radiation_source 'fine-focus sealed tube'
_diffrn_radiation_type MoK\a
_diffrn_radiation_wavelength 0.71073
_diffrn_reflns_av_R_equivalents 0.0620
_diffrn_reflns_av_sigmaI/netI 0.0748
_diffrn_reflns_limit_h_max 17
_diffrn_reflns_limit_h_min -17
_diffrn_reflns_limit_k_max 34
_diffrn_reflns_limit_k_min -38
_diffrn_reflns_limit_l_max 11
_diffrn_reflns_limit_l_min -11
_diffrn_reflns_number 42999
_diffrn_reflns_theta_full 25.35
_diffrn_reflns_theta_max 25.35
_diffrn_reflns_theta_min 3.02
_diffrn_standards_decay_% 0
_diffrn_standards_interval_count 0
_diffrn_standards_interval_time 0
_diffrn_standards_number 0
_exptl_absorpt_coefficient_mu 2.031
_exptl_absorpt_correction_T_max 0.8075
_exptl_absorpt_correction_T_min 0.7240
_exptl_absorpt_correction_type multi-scan
_exptl_absorpt_process_details 'Jacobson, R. (1998) Private communication.'
_exptl_crystal_colour dark-red
_exptl_crystal_density_diffrn 1.638
_exptl_crystal_density_method 'not measured'
_exptl_crystal_description block
_exptl_crystal_F_000 2232
_exptl_crystal_size_max 0.17
_exptl_crystal_size_mid 0.14
_exptl_crystal_size_min 0.11
_refine_diff_density_max 0.652
_refine_diff_density_min -0.715
_refine_diff_density_rms 0.119
_refine_ls_extinction_method none
_refine_ls_goodness_of_fit_ref 1.184
_refine_ls_hydrogen_treatment constr
_refine_ls_matrix_type full
_refine_ls_number_parameters 512
_refine_ls_number_reflns 8172
_refine_ls_number_restraints 0
_refine_ls_restrained_S_all 1.184
_refine_ls_R_factor_all 0.0932
_refine_ls_R_factor_gt 0.0689
_refine_ls_shift/su_max 0.001
_refine_ls_shift/su_mean 0.000
_refine_ls_structure_factor_coef Fsqd
_refine_ls_weighting_details 'calc w=1/[\s^2^(Fo^2^)+(0.0228P)^2^+18.7409P] where P=(Fo^2^+2Fc^2^)/3'
_refine_ls_weighting_scheme calc
_refine_ls_wR_factor_gt 0.1153
_refine_ls_wR_factor_ref 0.1240
_reflns_number_gt 6484
_reflns_number_total 8172
_reflns_threshold_expression >2sigma(I)
_cod_data_source_file ic700762xsup1.cif
_cod_data_source_block tmp
_cod_depositor_comments 'Adding full bibliography for 4333348--4333351.cif.'
_cod_original_cell_volume 4478.2(16)
_cod_original_sg_symbol_H-M 'P 21/c'
_cod_database_code 4333348

loop_
_symmetry_equiv_pos_as_xyz
'x, y, z'
'-x, y+1/2, -z+1/2'
'-x, -y, -z'
'x, -y-1/2, z-1/2'

loop_
_atom_site_label
_atom_site_type_symbol
_atom_site_fract_x
_atom_site_fract_y
_atom_site_fract_z
_atom_site_U_iso_or_equiv
_atom_site_adp_type
_atom_site_occupancy
_atom_site_symmetry_multiplicity
_atom_site_calc_flag
_atom_site_refinement_flags
Mo1 Mo 0.60039(4) 0.645498(16) 0.67283(5) 0.02097(14) Uani 1 1 d .
Cu1 Cu 0.48140(5) 0.64795(3) 0.45295(8) 0.0307(2) Uani 1 1 d .
Cu2 Cu 0.68036(6) 0.60421(3) 0.47098(9) 0.0340(2) Uani 1 1 d .
Cu3 Cu 0.52898(5) 0.56987(2) 0.65712(9) 0.0289(2) Uani 1 1 d .
P1 P 0.15797(12) 0.57967(5) 0.71766(19) 0.0286(4) Uani 1 1 d .
S1 S 0.26803(17) 0.68312(7) 0.0905(2) 0.0610(7) Uani 1 1 d .
S2 S 0.94013(14) 0.57926(8) 0.2377(2) 0.0520(6) Uani 1 1 d .
S3 S 0.44946(12) 0.42894(5) 0.69390(19) 0.0325(4) Uani 1 1 d .
S4 S 0.45072(11) 0.62889(5) 0.66769(17) 0.0260(4) Uani 1 1 d .
S5 S 0.62297(11) 0.66965(5) 0.45096(16) 0.0261(4) Uani 1 1 d .
S6 S 0.67516(11) 0.58263(5) 0.69431(18) 0.0286(4) Uani 1 1 d .
O1 O 0.9174(5) 0.7113(2) 0.0789(6) 0.075(2) Uani 1 1 d .
N1 N 0.3933(4) 0.66099(19) 0.3092(6) 0.0376(14) Uani 1 1 d .
N2 N 0.7817(4) 0.59190(19) 0.3708(6) 0.0406(15) Uani 1 1 d .
N3 N 0.4840(4) 0.51491(17) 0.6647(6) 0.0304(13) Uani 1 1 d .
N4 N 0.9455(4) 0.69951(19) 0.3132(7) 0.0418(15) Uani 1 1 d .
C1 C 0.3410(5) 0.6702(2) 0.2199(8) 0.0364(17) Uani 1 1 d .
C2 C 0.8476(5) 0.5864(2) 0.3153(7) 0.0344(16) Uani 1 1 d .
C3 C 0.4684(4) 0.4795(2) 0.6759(7) 0.0280(15) Uani 1 1 d .
C4 C 0.5877(5) 0.6719(2) 0.9046(6) 0.0304(16) Uani 1 1 d .
C5 C 0.5672(4) 0.70596(19) 0.8074(7) 0.0261(14) Uani 1 1 d .
C6 C 0.6477(4) 0.71499(18) 0.7397(6) 0.0237(14) Uani 1 1 d .
C7 C 0.7159(4) 0.6865(2) 0.7913(7) 0.0300(15) Uani 1 1 d .
C8 C 0.6794(5) 0.6609(2) 0.8973(7) 0.0340(17) Uani 1 1 d .
C9 C 0.5262(6) 0.6549(3) 1.0068(8) 0.057(3) Uani 1 1 d .
H9A H 0.4638 0.6583 0.9684 0.086 Uiso 1 1 calc R
H9B H 0.5353 0.6702 1.0964 0.086 Uiso 1 1 calc R
H9C H 0.5390 0.6249 1.0230 0.086 Uiso 1 1 calc R
C10 C 0.4817(5) 0.7297(2) 0.7891(9) 0.044(2) Uani 1 1 d .
H10A H 0.4331 0.7127 0.8236 0.066 Uiso 1 1 calc R
H10B H 0.4681 0.7361 0.6887 0.066 Uiso 1 1 calc R
H10C H 0.4874 0.7561 0.8428 0.066 Uiso 1 1 calc R
C11 C 0.6571(5) 0.75109(19) 0.6404(7) 0.0344(17) Uani 1 1 d .
H11A H 0.6633 0.7774 0.6944 0.052 Uiso 1 1 calc R
H11B H 0.6036 0.7526 0.5740 0.052 Uiso 1 1 calc R
H11C H 0.7104 0.7469 0.5879 0.052 Uiso 1 1 calc R
C12 C 0.8120(5) 0.6850(2) 0.7518(8) 0.0416(19) Uani 1 1 d .
H12A H 0.8191 0.7038 0.6715 0.062 Uiso 1 1 calc R
H12B H 0.8272 0.6561 0.7257 0.062 Uiso 1 1 calc R
H12C H 0.8522 0.6941 0.8325 0.062 Uiso 1 1 calc R
C13 C 0.7336(6) 0.6319(2) 0.9928(8) 0.054(2) Uani 1 1 d .
H13A H 0.7645 0.6114 0.9361 0.082 Uiso 1 1 calc R
H13B H 0.6940 0.6170 1.0537 0.082 Uiso 1 1 calc R
H13C H 0.7781 0.6482 1.0513 0.082 Uiso 1 1 calc R
C14 C 0.1526(4) 0.6360(2) 0.7424(7) 0.0343(17) Uani 1 1 d .
C15 C 0.2158(5) 0.6608(2) 0.6825(9) 0.0418(19) Uani 1 1 d .
H15 H 0.2597 0.6482 0.6284 0.050 Uiso 1 1 calc R
C16 C 0.2147(5) 0.7043(2) 0.7019(9) 0.049(2) Uani 1 1 d .
H16 H 0.2584 0.7216 0.6626 0.059 Uiso 1 1 calc R
C17 C 0.1490(6) 0.7221(3) 0.7790(9) 0.054(2) Uani 1 1 d .
H17 H 0.1480 0.7518 0.7914 0.065 Uiso 1 1 calc R
C18 C 0.0851(6) 0.6978(2) 0.8380(8) 0.046(2) Uani 1 1 d .
H18 H 0.0404 0.7106 0.8901 0.055 Uiso 1 1 calc R
C19 C 0.0871(5) 0.6542(2) 0.8203(7) 0.0392(18) Uani 1 1 d .
H19 H 0.0439 0.6369 0.8612 0.047 Uiso 1 1 calc R
C20 C 0.0503(4) 0.5571(2) 0.7361(7) 0.0298(15) Uani 1 1 d .
C21 C -0.0070(5) 0.5462(2) 0.6187(8) 0.0366(17) Uani 1 1 d .
H21 H 0.0123 0.5493 0.5260 0.044 Uiso 1 1 calc R
C22 C -0.0917(5) 0.5307(2) 0.6376(8) 0.0410(18) Uani 1 1 d .
H22 H -0.1303 0.5231 0.5574 0.049 Uiso 1 1 calc R
C23 C -0.1213(5) 0.5262(2) 0.7705(8) 0.0388(18) Uani 1 1 d .
H23 H -0.1802 0.5160 0.7816 0.047 Uiso 1 1 calc R
C24 C -0.0653(5) 0.5364(2) 0.8874(8) 0.0429(19) Uani 1 1 d .
H24 H -0.0849 0.5328 0.9796 0.051 Uiso 1 1 calc R
C25 C 0.0190(5) 0.5518(2) 0.8701(8) 0.0388(18) Uani 1 1 d .
H25 H 0.0571 0.5591 0.9512 0.047 Uiso 1 1 calc R
C26 C 0.1957(4) 0.5712(2) 0.5461(7) 0.0323(16) Uani 1 1 d .
C27 C 0.2694(5) 0.5465(2) 0.5252(8) 0.0384(17) Uani 1 1 d .
H27 H 0.2990 0.5317 0.6024 0.046 Uiso 1 1 calc R
C28 C 0.3006(5) 0.5431(3) 0.3909(9) 0.051(2) Uani 1 1 d .
H28 H 0.3505 0.5256 0.3756 0.061 Uiso 1 1 calc R
C29 C 0.2588(6) 0.5651(3) 0.2823(10) 0.061(3) Uani 1 1 d .
H29 H 0.2822 0.5638 0.1921 0.074 Uiso 1 1 calc R
C30 C 0.1835(6) 0.5892(3) 0.2988(8) 0.051(2) Uani 1 1 d .
H30 H 0.1537 0.6033 0.2204 0.061 Uiso 1 1 calc R
C31 C 0.1525(5) 0.5923(2) 0.4309(8) 0.0411(18) Uani 1 1 d .
H31 H 0.1010 0.6090 0.4442 0.049 Uiso 1 1 calc R
C32 C 0.2381(5) 0.5550(2) 0.8413(7) 0.0299(15) Uani 1 1 d .
C33 C 0.3114(4) 0.5767(2) 0.9035(6) 0.0301(15) Uani 1 1 d .
H33 H 0.3157 0.6064 0.8926 0.036 Uiso 1 1 calc R
C34 C 0.3779(5) 0.5550(2) 0.9809(7) 0.0361(17) Uani 1 1 d .
H34 H 0.4289 0.5697 1.0219 0.043 Uiso 1 1 calc R
C35 C 0.3709(5) 0.5118(2) 0.9995(7) 0.0378(18) Uani 1 1 d .
H35 H 0.4169 0.4971 1.0540 0.045 Uiso 1 1 calc R
C36 C 0.2985(5) 0.4903(2) 0.9402(8) 0.0374(17) Uani 1 1 d .
H36 H 0.2939 0.4607 0.9539 0.045 Uiso 1 1 calc R
C37 C 0.2323(5) 0.5113(2) 0.8609(7) 0.0352(17) Uani 1 1 d .
H37 H 0.1822 0.4963 0.8189 0.042 Uiso 1 1 calc R
C38 C 1.0065(6) 0.6880(3) 0.4319(9) 0.064(3) Uani 1 1 d .
H38A H 1.0663 0.6828 0.3993 0.096 Uiso 1 1 calc R
H38B H 0.9848 0.6624 0.4760 0.096 Uiso 1 1 calc R
H38C H 1.0099 0.7110 0.5011 0.096 Uiso 1 1 calc R
C39 C 0.8530(6) 0.7057(3) 0.3458(10) 0.062(2) Uani 1 1 d .
H39A H 0.8504 0.7280 0.4168 0.093 Uiso 1 1 calc R
H39B H 0.8295 0.6794 0.3828 0.093 Uiso 1 1 calc R
H39C H 0.8168 0.7139 0.2597 0.093 Uiso 1 1 calc R
C40 C 0.9684(7) 0.7015(3) 0.1810(9) 0.059(2) Uani 1 1 d .
H40 H 1.0288 0.6949 0.1641 0.071 Uiso 1 1 calc R

loop_
_atom_site_aniso_label
_atom_site_aniso_U_11
_atom_site_aniso_U_22
_atom_site_aniso_U_33
_atom_site_aniso_U_23
_atom_site_aniso_U_13
_atom_site_aniso_U_12
Mo1 0.0257(3) 0.0164(3) 0.0200(3) 0.0002(2) -0.0036(2) -0.0012(2)
Cu1 0.0319(4) 0.0341(5) 0.0247(4) 0.0053(4) -0.0075(4) -0.0031(4)
Cu2 0.0396(5) 0.0296(5) 0.0336(5) 0.0004(4) 0.0072(4) 0.0056(4)
Cu3 0.0346(5) 0.0193(4) 0.0323(5) -0.0006(3) -0.0013(4) -0.0040(4)
P1 0.0298(9) 0.0260(9) 0.0294(9) -0.0002(7) -0.0018(8) 0.0026(8)
S1 0.0794(16) 0.0455(12) 0.0517(13) -0.0065(10) -0.0374(12) 0.0192(12)
S2 0.0381(11) 0.0742(15) 0.0445(12) -0.0132(11) 0.0086(9) 0.0006(11)
S3 0.0426(10) 0.0181(8) 0.0354(10) -0.0004(7) -0.0051(8) -0.0052(8)
S4 0.0268(8) 0.0253(8) 0.0256(8) -0.0021(7) -0.0007(7) -0.0007(7)
S5 0.0333(9) 0.0230(8) 0.0216(8) 0.0017(7) -0.0016(7) -0.0037(7)
S6 0.0313(9) 0.0229(8) 0.0308(9) 0.0018(7) -0.0027(7) 0.0037(7)
O1 0.090(5) 0.089(5) 0.042(4) 0.010(3) -0.025(4) -0.024(4)
N1 0.046(4) 0.039(3) 0.026(3) 0.002(3) -0.010(3) -0.006(3)
N2 0.036(4) 0.045(4) 0.041(4) -0.005(3) 0.004(3) 0.006(3)
N3 0.039(3) 0.023(3) 0.029(3) 0.001(2) 0.002(3) -0.001(3)
N4 0.041(4) 0.041(4) 0.042(4) 0.008(3) -0.006(3) -0.003(3)
C1 0.047(4) 0.026(4) 0.036(4) -0.006(3) -0.004(4) 0.002(3)
C2 0.038(4) 0.031(4) 0.033(4) -0.006(3) -0.007(3) 0.001(3)
C3 0.025(3) 0.035(4) 0.024(3) -0.007(3) 0.002(3) 0.005(3)
C4 0.048(4) 0.030(4) 0.014(3) -0.005(3) 0.006(3) -0.011(3)
C5 0.033(4) 0.017(3) 0.028(4) -0.006(3) -0.001(3) -0.006(3)
C6 0.036(4) 0.013(3) 0.021(3) -0.001(2) -0.010(3) -0.006(3)
C7 0.028(4) 0.029(4) 0.031(4) -0.010(3) -0.013(3) -0.003(3)
C8 0.057(5) 0.022(3) 0.020(3) 0.000(3) -0.020(3) -0.004(3)
C9 0.099(7) 0.049(5) 0.025(4) -0.010(4) 0.015(4) -0.032(5)
C10 0.039(4) 0.033(4) 0.061(5) -0.020(4) 0.002(4) 0.004(3)
C11 0.050(4) 0.017(3) 0.036(4) 0.002(3) -0.006(3) -0.009(3)
C12 0.031(4) 0.038(4) 0.055(5) -0.012(4) -0.006(4) -0.007(3)
C13 0.087(7) 0.033(4) 0.038(5) 0.003(4) -0.032(4) 0.004(4)
C14 0.028(4) 0.036(4) 0.037(4) -0.003(3) -0.009(3) 0.002(3)
C15 0.030(4) 0.034(4) 0.060(5) 0.004(4) -0.009(4) 0.003(3)
C16 0.038(4) 0.038(4) 0.068(6) 0.003(4) -0.016(4) -0.006(4)
C17 0.058(5) 0.037(5) 0.063(6) 0.003(4) -0.033(5) 0.005(4)
C18 0.055(5) 0.041(5) 0.041(5) -0.010(4) -0.006(4) 0.014(4)
C19 0.043(4) 0.039(4) 0.035(4) -0.004(3) -0.003(3) 0.000(4)
C20 0.031(4) 0.032(4) 0.026(4) 0.000(3) 0.001(3) 0.011(3)
C21 0.035(4) 0.040(4) 0.036(4) -0.001(3) 0.006(3) 0.000(3)
C22 0.036(4) 0.045(5) 0.041(4) -0.005(4) -0.001(4) 0.001(4)
C23 0.032(4) 0.038(4) 0.046(5) 0.008(4) 0.005(4) -0.001(3)
C24 0.035(4) 0.053(5) 0.042(4) 0.003(4) 0.011(4) -0.003(4)
C25 0.037(4) 0.043(4) 0.035(4) -0.006(3) -0.002(3) -0.004(4)
C26 0.023(3) 0.036(4) 0.039(4) 0.003(3) 0.003(3) -0.004(3)
C27 0.031(4) 0.043(4) 0.041(4) -0.008(4) -0.002(3) -0.002(3)
C28 0.028(4) 0.071(6) 0.056(5) -0.018(5) 0.012(4) 0.000(4)
C29 0.051(5) 0.089(7) 0.047(5) -0.015(5) 0.022(5) -0.012(5)
C30 0.058(5) 0.060(5) 0.037(5) 0.002(4) 0.010(4) -0.003(5)
C31 0.042(4) 0.040(4) 0.042(4) 0.005(4) 0.010(4) 0.003(4)
C32 0.039(4) 0.022(3) 0.029(4) 0.004(3) 0.003(3) -0.005(3)
C33 0.038(4) 0.032(4) 0.021(3) 0.002(3) 0.006(3) -0.002(3)
C34 0.035(4) 0.043(4) 0.029(4) 0.002(3) -0.002(3) 0.001(3)
C35 0.034(4) 0.048(5) 0.032(4) 0.014(3) 0.004(3) 0.009(4)
C36 0.045(4) 0.020(3) 0.046(5) 0.007(3) -0.002(4) 0.002(3)
C37 0.030(4) 0.033(4) 0.041(4) -0.001(3) -0.003(3) -0.005(3)
C38 0.070(6) 0.068(6) 0.051(5) 0.010(5) -0.022(5) 0.011(5)
C39 0.062(6) 0.052(5) 0.071(6) 0.006(5) 0.002(5) 0.005(5)
C40 0.064(6) 0.064(6) 0.049(6) 0.000(5) -0.004(5) -0.024(5)

loop_
_atom_type_symbol
_atom_type_description
_atom_type_scat_dispersion_real
_atom_type_scat_dispersion_imag
_atom_type_scat_source
C C 0.0033 0.0016 'International Tables Vol C Tables 4.2.6.8 and 6.1.1.4'
H H 0.0000 0.0000 'International Tables Vol C Tables 4.2.6.8 and 6.1.1.4'
N N 0.0061 0.0033 'International Tables Vol C Tables 4.2.6.8 and 6.1.1.4'
P P 0.1023 0.0942 'International Tables Vol C Tables 4.2.6.8 and 6.1.1.4'
S S 0.1246 0.1234 'International Tables Vol C Tables 4.2.6.8 and 6.1.1.4'
Cu Cu 0.3201 1.2651 'International Tables Vol C Tables 4.2.6.8 and 6.1.1.4'
Mo Mo -1.6832 0.6857 'International Tables Vol C Tables 4.2.6.8 and 6.1.1.4'
O O 0.0106 0.0060 'International Tables Vol C Tables 4.2.6.8 and 6.1.1.4'

loop_
_geom_angle_atom_site_label_1
_geom_angle_atom_site_label_2
_geom_angle_atom_site_label_3
_geom_angle
_geom_angle_site_symmetry_1
_geom_angle_site_symmetry_3
S6 Mo1 S5 105.62(6) . .
S6 Mo1 S4 105.65(6) . .
S5 Mo1 S4 105.55(7) . .
S6 Mo1 C7 95.95(17) . .
S5 Mo1 C7 95.75(18) . .
S4 Mo1 C7 143.88(17) . .
S6 Mo1 C4 107.33(18) . .
S5 Mo1 C4 139.56(16) . .
S4 Mo1 C4 87.44(18) . .
C7 Mo1 C4 58.2(2) . .
S6 Mo1 C5 140.89(16) . .
S5 Mo1 C5 105.96(16) . .
S4 Mo1 C5 87.40(16) . .
C7 Mo1 C5 58.5(2) . .
C4 Mo1 C5 35.2(2) . .
S6 Mo1 C6 130.48(16) . .
S5 Mo1 C6 82.76(15) . .
S4 Mo1 C6 119.12(16) . .
C7 Mo1 C6 34.7(2) . .
C4 Mo1 C6 58.0(2) . .
C5 Mo1 C6 35.0(2) . .
S6 Mo1 C8 83.99(17) . .
S5 Mo1 C8 130.50(18) . .
S4 Mo1 C8 118.55(19) . .
C7 Mo1 C8 34.8(2) . .
C4 Mo1 C8 34.5(2) . .
C5 Mo1 C8 57.9(2) . .
C6 Mo1 C8 57.4(2) . .
S6 Mo1 Cu3 53.22(5) . .
S5 Mo1 Cu3 109.94(5) . .
S4 Mo1 Cu3 52.97(5) . .
C7 Mo1 Cu3 143.61(17) . .
C4 Mo1 Cu3 108.36(16) . .
C5 Mo1 Cu3 131.90(15) . .
C6 Mo1 Cu3 166.01(15) . .
C8 Mo1 Cu3 113.98(16) . .
S6 Mo1 Cu1 113.04(5) . .
S5 Mo1 Cu1 53.09(5) . .
S4 Mo1 Cu1 52.61(5) . .
C7 Mo1 Cu1 141.28(17) . .
C4 Mo1 Cu1 128.78(18) . .
C5 Mo1 Cu1 104.23(16) . .
C6 Mo1 Cu1 110.56(15) . .
C8 Mo1 Cu1 161.86(18) . .
Cu3 Mo1 Cu1 74.68(3) . .
S6 Mo1 Cu2 52.81(5) . .
S5 Mo1 Cu2 53.19(5) . .
S4 Mo1 Cu2 111.03(5) . .
C7 Mo1 Cu2 105.09(17) . .
C4 Mo1 Cu2 155.13(18) . .
C5 Mo1 Cu2 154.46(15) . .
C6 Mo1 Cu2 120.25(16) . .
C8 Mo1 Cu2 121.20(19) . .
Cu3 Mo1 Cu2 73.31(3) . .
Cu1 Mo1 Cu2 76.01(3) . .
N1 Cu1 S4 123.44(19) . .
N1 Cu1 S5 122.86(19) . .
S4 Cu1 S5 110.86(7) . .
N1 Cu1 Mo1 168.27(19) . .
S4 Cu1 Mo1 55.63(5) . .
S5 Cu1 Mo1 55.40(5) . .
N2 Cu2 S6 120.0(2) . .
N2 Cu2 S5 117.6(2) . .
S6 Cu2 S5 108.84(7) . .
N2 Cu2 S3 101.62(19) . 3_666
S6 Cu2 S3 111.53(7) . 3_666
S5 Cu2 S3 93.46(6) . 3_666
N2 Cu2 Mo1 151.63(19) . .
S6 Cu2 Mo1 54.66(5) . .
S5 Cu2 Mo1 54.59(5) . .
S3 Cu2 Mo1 105.94(5) 3_666 .
N3 Cu3 S4 126.47(18) . .
N3 Cu3 S6 120.97(18) . .
S4 Cu3 S6 110.73(7) . .
N3 Cu3 Mo1 174.00(17) . .
S4 Cu3 Mo1 55.77(5) . .
S6 Cu3 Mo1 55.57(5) . .
C20 P1 C26 112.2(3) . .
C20 P1 C32 108.9(3) . .
C26 P1 C32 106.9(3) . .
C20 P1 C14 109.6(3) . .
C26 P1 C14 106.8(3) . .
C32 P1 C14 112.4(3) . .
C3 S3 Cu2 117.2(2) . 3_666
Cu1 S4 Cu3 92.48(7) . .
Cu1 S4 Mo1 71.76(6) . .
Cu3 S4 Mo1 71.26(5) . .
Cu1 S5 Cu2 93.99(7) . .
Cu1 S5 Mo1 71.51(6) . .
Cu2 S5 Mo1 72.22(5) . .
Cu3 S6 Cu2 90.51(7) . .
Cu3 S6 Mo1 71.21(5) . .
Cu2 S6 Mo1 72.53(6) . .
C1 N1 Cu1 177.6(6) . .
C2 N2 Cu2 175.1(6) . .
C3 N3 Cu3 170.4(6) . .
C40 N4 C38 123.9(8) . .
C40 N4 C39 120.8(7) . .
C38 N4 C39 115.1(7) . .
N1 C1 S1 178.8(7) . .
N2 C2 S2 179.4(7) . .
N3 C3 S3 178.2(6) . .
C8 C4 C5 108.2(6) . .
C8 C4 C9 126.0(7) . .
C5 C4 C9 125.4(7) . .
C8 C4 Mo1 73.9(4) . .
C5 C4 Mo1 72.5(3) . .
C9 C4 Mo1 124.9(5) . .
C6 C5 C4 107.0(6) . .
C6 C5 C10 126.1(6) . .
C4 C5 C10 126.7(6) . .
C6 C5 Mo1 72.8(3) . .
C4 C5 Mo1 72.3(3) . .
C10 C5 Mo1 124.1(4) . .
C7 C6 C5 108.7(5) . .
C7 C6 C11 127.3(6) . .
C5 C6 C11 123.8(6) . .
C7 C6 Mo1 72.2(3) . .
C5 C6 Mo1 72.1(3) . .
C11 C6 Mo1 125.4(4) . .
C6 C7 C8 107.6(6) . .
C6 C7 C12 127.1(6) . .
C8 C7 C12 125.1(6) . .
C6 C7 Mo1 73.1(3) . .
C8 C7 Mo1 73.8(4) . .
C12 C7 Mo1 122.3(4) . .
C4 C8 C7 108.4(6) . .
C4 C8 C13 127.2(7) . .
C7 C8 C13 124.1(7) . .
C4 C8 Mo1 71.5(4) . .
C7 C8 Mo1 71.4(3) . .
C13 C8 Mo1 128.4(5) . .
C4 C9 H9A 109.5 . .
C4 C9 H9B 109.5 . .
H9A C9 H9B 109.5 . .
C4 C9 H9C 109.5 . .
H9A C9 H9C 109.5 . .
H9B C9 H9C 109.5 . .
C5 C10 H10A 109.5 . .
C5 C10 H10B 109.5 . .
H10A C10 H10B 109.5 . .
C5 C10 H10C 109.5 . .
H10A C10 H10C 109.5 . .
H10B C10 H10C 109.5 . .
C6 C11 H11A 109.5 . .
C6 C11 H11B 109.5 . .
H11A C11 H11B 109.5 . .
C6 C11 H11C 109.5 . .
H11A C11 H11C 109.5 . .
H11B C11 H11C 109.5 . .
C7 C12 H12A 109.5 . .
C7 C12 H12B 109.5 . .
H12A C12 H12B 109.5 . .
C7 C12 H12C 109.5 . .
H12A C12 H12C 109.5 . .
H12B C12 H12C 109.5 . .
C8 C13 H13A 109.5 . .
C8 C13 H13B 109.5 . .
H13A C13 H13B 109.5 . .
C8 C13 H13C 109.5 . .
H13A C13 H13C 109.5 . .
H13B C13 H13C 109.5 . .
C15 C14 C19 120.6(7) . .
C15 C14 P1 118.1(6) . .
C19 C14 P1 121.3(6) . .
C14 C15 C16 119.7(8) . .
C14 C15 H15 120.2 . .
C16 C15 H15 120.2 . .
C17 C16 C15 119.3(8) . .
C17 C16 H16 120.4 . .
C15 C16 H16 120.4 . .
C18 C17 C16 121.6(8) . .
C18 C17 H17 119.2 . .
C16 C17 H17 119.2 . .
C17 C18 C19 119.0(8) . .
C17 C18 H18 120.5 . .
C19 C18 H18 120.5 . .
C14 C19 C18 119.8(7) . .
C14 C19 H19 120.1 . .
C18 C19 H19 120.1 . .
C21 C20 C25 118.0(6) . .
C21 C20 P1 121.7(5) . .
C25 C20 P1 120.3(5) . .
C22 C21 C20 119.8(7) . .
C22 C21 H21 120.1 . .
C20 C21 H21 120.1 . .
C23 C22 C21 121.1(7) . .
C23 C22 H22 119.4 . .
C21 C22 H22 119.4 . .
C22 C23 C24 119.8(7) . .
C22 C23 H23 120.1 . .
C24 C23 H23 120.1 . .
C25 C24 C23 119.6(7) . .
C25 C24 H24 120.2 . .
C23 C24 H24 120.2 . .
C24 C25 C20 121.7(7) . .
C24 C25 H25 119.2 . .
C20 C25 H25 119.2 . .
C27 C26 C31 119.1(7) . .
C27 C26 P1 121.9(6) . .
C31 C26 P1 118.8(5) . .
C26 C27 C28 120.1(7) . .
C26 C27 H27 120.0 . .
C28 C27 H27 120.0 . .
C29 C28 C27 119.3(8) . .
C29 C28 H28 120.4 . .
C27 C28 H28 120.4 . .
C28 C29 C30 122.1(8) . .
C28 C29 H29 118.9 . .
C30 C29 H29 118.9 . .
C31 C30 C29 118.5(8) . .
C31 C30 H30 120.7 . .
C29 C30 H30 120.7 . .
C30 C31 C26 120.8(7) . .
C30 C31 H31 119.6 . .
C26 C31 H31 119.6 . .
C33 C32 C37 119.3(6) . .
C33 C32 P1 121.9(5) . .
C37 C32 P1 118.3(5) . .
C34 C33 C32 119.6(6) . .
C34 C33 H33 120.2 . .
C32 C33 H33 120.2 . .
C33 C34 C35 120.3(7) . .
C33 C34 H34 119.8 . .
C35 C34 H34 119.8 . .
C36 C35 C34 120.4(7) . .
C36 C35 H35 119.8 . .
C34 C35 H35 119.8 . .
C35 C36 C37 120.0(6) . .
C35 C36 H36 120.0 . .
C37 C36 H36 120.0 . .
C36 C37 C32 120.4(6) . .
C36 C37 H37 119.8 . .
C32 C37 H37 119.8 . .
N4 C38 H38A 109.5 . .
N4 C38 H38B 109.5 . .
H38A C38 H38B 109.5 . .
N4 C38 H38C 109.5 . .
H38A C38 H38C 109.5 . .
H38B C38 H38C 109.5 . .
N4 C39 H39A 109.5 . .
N4 C39 H39B 109.5 . .
H39A C39 H39B 109.5 . .
N4 C39 H39C 109.5 . .
H39A C39 H39C 109.5 . .
H39B C39 H39C 109.5 . .
O1 C40 N4 124.7(9) . .
O1 C40 H40 117.6 . .
N4 C40 H40 117.6 . .

loop_
_geom_bond_atom_site_label_1
_geom_bond_atom_site_label_2
_geom_bond_distance
_geom_bond_site_symmetry_2
Mo1 S6 2.2868(17) .
Mo1 S5 2.2886(17) .
Mo1 S4 2.2917(17) .
Mo1 C7 2.374(6) .
Mo1 C4 2.374(6) .
Mo1 C5 2.377(6) .
Mo1 C6 2.386(6) .
Mo1 C8 2.405(6) .
Mo1 Cu3 2.6249(10) .
Mo1 Cu1 2.6370(13) .
Mo1 Cu2 2.6740(11) .
Cu1 N1 1.868(6) .
Cu1 S4 2.2058(19) .
Cu1 S5 2.2234(19) .
Cu2 N2 1.886(6) .
Cu2 S6 2.2334(19) .
Cu2 S5 2.2484(18) .
Cu2 S3 2.617(2) 3_666
Cu3 N3 1.871(5) .
Cu3 S4 2.2129(18) .
Cu3 S6 2.2208(19) .
P1 C20 1.779(7) .
P1 C26 1.783(7) .
P1 C32 1.791(7) .
P1 C14 1.804(7) .
S1 C1 1.631(8) .
S2 C2 1.629(8) .
S3 C3 1.638(7) .
S3 Cu2 2.617(2) 3_666
O1 C40 1.226(10) .
N1 C1 1.146(8) .
N2 C2 1.163(9) .
N3 C3 1.155(8) .
N4 C40 1.327(10) .
N4 C38 1.441(9) .
N4 C39 1.450(10) .
C4 C8 1.420(10) .
C4 C5 1.438(9) .
C4 C9 1.485(10) .
C5 C6 1.434(9) .
C5 C10 1.481(9) .
C6 C7 1.420(9) .
C6 C11 1.496(8) .
C7 C8 1.430(10) .
C7 C12 1.511(9) .
C8 C13 1.488(9) .
C9 H9A 0.9800 .
C9 H9B 0.9800 .
C9 H9C 0.9800 .
C10 H10A 0.9800 .
C10 H10B 0.9800 .
C10 H10C 0.9800 .
C11 H11A 0.9800 .
C11 H11B 0.9800 .
C11 H11C 0.9800 .
C12 H12A 0.9800 .
C12 H12B 0.9800 .
C12 H12C 0.9800 .
C13 H13A 0.9800 .
C13 H13B 0.9800 .
C13 H13C 0.9800 .
C14 C15 1.383(10) .
C14 C19 1.394(10) .
C15 C16 1.393(10) .
C15 H15 0.9500 .
C16 C17 1.387(12) .
C16 H16 0.9500 .
C17 C18 1.378(12) .
C17 H17 0.9500 .
C18 C19 1.395(10) .
C18 H18 0.9500 .
C19 H19 0.9500 .
C20 C21 1.396(9) .
C20 C25 1.398(9) .
C21 C22 1.381(10) .
C21 H21 0.9500 .
C22 C23 1.374(10) .
C22 H22 0.9500 .
C23 C24 1.377(10) .
C23 H23 0.9500 .
C24 C25 1.370(10) .
C24 H24 0.9500 .
C25 H25 0.9500 .
C26 C27 1.376(10) .
C26 C31 1.398(10) .
C27 C28 1.392(10) .
C27 H27 0.9500 .
C28 C29 1.356(12) .
C28 H28 0.9500 .
C29 C30 1.377(12) .
C29 H29 0.9500 .
C30 C31 1.372(10) .
C30 H30 0.9500 .
C31 H31 0.9500 .
C32 C33 1.386(9) .
C32 C37 1.401(9) .
C33 C34 1.374(9) .
C33 H33 0.9500 .
C34 C35 1.387(10) .
C34 H34 0.9500 .
C35 C36 1.364(10) .
C35 H35 0.9500 .
C36 C37 1.370(9) .
C36 H36 0.9500 .
C37 H37 0.9500 .
C38 H38A 0.9800 .
C38 H38B 0.9800 .
C38 H38C 0.9800 .
C39 H39A 0.9800 .
C39 H39B 0.9800 .
C39 H39C 0.9800 .
C40 H40 0.9500 .
